data_1573465
loop_
_publ_author_name
'Zhang, Kuan'
'Gao, Zhengyang'
'Xia, Yan'
'Li, Pengfei'
'Gao, Pin'
'Duan, Xin-Hua'
'Guo, Li-Na'

_publ_section_title
;
 Synthesis of fluorine-containing bicyclo[4.1.1]octenes via photocatalyzed
 defluorinative (4+3) annulation of bicyclo[1.1.0]butanes with
 gem-difluoroalkenes
;
_journal_name_full 'Chemical Science'
_journal_paper_doi 10.1039/D4SC07243J
_journal_year 2025
_chemical_absolute_configuration ad
_chemical_formula_moiety 'C22 H19 F O2'
_chemical_formula_sum 'C22 H19 F O2'
_chemical_formula_weight 334.37
_space_group_crystal_system orthorhombic
_space_group_IT_number 33
_space_group_name_Hall 'P 2c -2n'
_space_group_name_H-M_alt 'P n a 21'
_atom_sites_solution_hydrogens geom
_atom_sites_solution_primary dual
_audit_creation_date 2024-09-03
_audit_creation_method
;
Olex2 1.5
(compiled 2024.02.16 svn.r378c4104 for OlexSys, GUI svn.r6928)
;
_audit_update_record
;
2024-09-06 deposited with the CCDC.	2024-12-12 downloaded from the CCDC.
;
_cell_angle_alpha 90
_cell_angle_beta 90
_cell_angle_gamma 90
_cell_formula_units_Z 4
_cell_length_a 11.4103(2)
_cell_length_b 16.6264(3)
_cell_length_c 9.23370(10)
_cell_measurement_reflns_used 6141
_cell_measurement_temperature 301.00
_cell_measurement_theta_max 68.168
_cell_measurement_theta_min 3.874
_cell_volume 1751.75(5)
_computing_cell_refinement 'SAINT V8.40B (?, 2016)'
_computing_data_reduction 'SAINT V8.40B (?, 2016)'
_computing_molecular_graphics 'Olex2 1.5 (Dolomanov et al., 2009)'
_computing_publication_material 'Olex2 1.5 (Dolomanov et al., 2009)'
_computing_structure_refinement 'SHELXL 2018/3 (Sheldrick, 2015)'
_computing_structure_solution 'SHELXT 2018/2 (Sheldrick, 2018)'
_diffrn_ambient_temperature 301.00
_diffrn_measured_fraction_theta_full 1.000
_diffrn_measured_fraction_theta_max 1.000
_diffrn_measurement_device_type 'Bruker APEX-II CCD'
_diffrn_measurement_method '\f and \w scans'
_diffrn_radiation_type CuK\a
_diffrn_radiation_wavelength 1.54178
_diffrn_reflns_av_R_equivalents 0.0336
_diffrn_reflns_av_unetI/netI 0.0316
_diffrn_reflns_Laue_measured_fraction_full 1.000
_diffrn_reflns_Laue_measured_fraction_max 1.000
_diffrn_reflns_limit_h_max 13
_diffrn_reflns_limit_h_min -13
_diffrn_reflns_limit_k_max 20
_diffrn_reflns_limit_k_min -19
_diffrn_reflns_limit_l_max 10
_diffrn_reflns_limit_l_min -11
_diffrn_reflns_number 12016
_diffrn_reflns_point_group_measured_fraction_full 0.954
_diffrn_reflns_point_group_measured_fraction_max 0.953
_diffrn_reflns_theta_full 67.679
_diffrn_reflns_theta_max 68.253
_diffrn_reflns_theta_min 4.700
_diffrn_source_current 1.2
_diffrn_source_power 0.06
_diffrn_source_voltage 50.0
_diffrn_standards_number 0
_exptl_absorpt_coefficient_mu 0.707
_exptl_absorpt_correction_T_max 0.7530
_exptl_absorpt_correction_T_min 0.6437
_exptl_absorpt_correction_type multi-scan
_exptl_absorpt_process_details
;
SADABS-2016/2 (Bruker,2016/2) was used for absorption correction.
wR2(int) was 0.1220 before and 0.0573 after correction.
The Ratio of minimum to maximum transmission is 0.8548.
The \l/2 correction factor is Not present.
;
_exptl_crystal_density_diffrn 1.268
_exptl_crystal_description block
_exptl_crystal_F_000 704
_exptl_crystal_size_max 0.2
_exptl_crystal_size_mid 0.2
_exptl_crystal_size_min 0.2
_refine_diff_density_max 0.149
_refine_diff_density_min -0.147
_refine_diff_density_rms 0.030
_refine_ls_abs_structure_details
;
 Flack x determined using 1193 quotients [(I+)-(I-)]/[(I+)+(I-)]
 (Parsons, Flack and Wagner, Acta Cryst. B69 (2013) 249-259).
;
_refine_ls_abs_structure_Flack -0.09(8)
_refine_ls_extinction_method none
_refine_ls_goodness_of_fit_ref 1.027
_refine_ls_hydrogen_treatment constr
_refine_ls_matrix_type full
_refine_ls_number_parameters 226
_refine_ls_number_reflns 3049
_refine_ls_number_restraints 73
_refine_ls_restrained_S_all 1.018
_refine_ls_R_factor_all 0.0376
_refine_ls_R_factor_gt 0.0355
_refine_ls_shift/su_max 0.000
_refine_ls_shift/su_mean 0.000
_refine_ls_structure_factor_coef Fsqd
_refine_ls_weighting_details 'w=1/[\s^2^(Fo^2^)+(0.0566P)^2^+0.1410P] where P=(Fo^2^+2Fc^2^)/3'
_refine_ls_weighting_scheme calc
_refine_ls_wR_factor_gt 0.0949
_refine_ls_wR_factor_ref 0.0972
_reflns_Friedel_coverage 0.785
_reflns_Friedel_fraction_full 0.901
_reflns_Friedel_fraction_max 0.899
_reflns_number_gt 2880
_reflns_number_total 3049
_reflns_threshold_expression 'I > 2\s(I)'
_cod_data_source_file d4sc07243j2.cif
_cod_data_source_block 5aa
_cod_database_code 1573465
_shelx_shelxl_version_number 2018/3
_shelx_space_group_comment
;
The symmetry employed for this shelxl refinement is uniquely defined
by the following loop, which should always be used as a source of
symmetry information in preference to the above space-group names.
They are only intended as comments.
;
_shelx_estimated_absorpt_t_max 0.872
_shelx_estimated_absorpt_t_min 0.872
_olex2_refinement_description
;
1. Fixed Uiso
 At 1.2 times of:
  All C(H) groups, All C(H,H) groups
2. Uiso/Uaniso restraints and constraints
C17 \\sim C18 \\sim C19 \\sim C20 \\sim C21 \\sim C22: within 1.7A with sigma
of 0.04 and sigma for terminal atoms of 0.08 within 1.7A
3. Rigid body (RIGU) restrains
 C17, C18, C19, C20, C21, C22
 with sigma for 1-2 distances of 0.004 and sigma for 1-3 distances of 0.004
4.a Ternary CH refined with riding coordinates:
 C4(H4)
4.b Secondary CH2 refined with riding coordinates:
 C2(H2A,H2B), C5(H5A,H5B), C9(H9A,H9B), C10(H10A,H10B)
4.c Aromatic/amide H refined with riding coordinates:
 C12(H12), C13(H13), C14(H14), C15(H15), C16(H16), C18(H18), C19(H19),
 C20(H20), C21(H21), C22(H22)
;
_olex2_submission_special_instructions 'No special instructions were received'

loop_
_space_group_symop_operation_xyz
'x, y, z'
'-x, -y, z+1/2'
'x+1/2, -y+1/2, z'
'-x+1/2, y+1/2, z+1/2'

loop_
_atom_site_label
_atom_site_type_symbol
_atom_site_fract_x
_atom_site_fract_y
_atom_site_fract_z
_atom_site_U_iso_or_equiv
_atom_site_adp_type
_atom_site_occupancy
_atom_site_site_symmetry_order
_atom_site_calc_flag
_atom_site_refinement_flags_posn
_atom_site_refinement_flags_adp
_atom_site_refinement_flags_occupancy
_atom_site_disorder_assembly
_atom_site_disorder_group
F1 F 0.56693(12) 0.55070(9) 0.25312(17) 0.0628(4) Uani 1 1 d . . . . .
O1 O 0.5050(2) 0.74918(14) 0.8591(3) 0.0887(7) Uani 1 1 d . . . . .
O2 O 0.6657(3) 0.67544(16) 0.8942(3) 0.0988(8) Uani 1 1 d . . . . .
C1 C 0.5677(3) 0.69492(19) 0.8209(3) 0.0730(8) Uani 1 1 d . . . . .
C2 C 0.7253(4) 0.6093(3) 0.8246(4) 0.0999(12) Uani 1 1 d . . . . .
H2A H 0.710462 0.559459 0.875923 0.120 Uiso 1 1 calc R U . . .
H2B H 0.809195 0.618777 0.822473 0.120 Uiso 1 1 calc R U . . .
C3 C 0.6762(2) 0.60524(16) 0.6712(3) 0.0639(6) Uani 1 1 d . . . . .
C4 C 0.5532(3) 0.64061(15) 0.6911(3) 0.0622(6) Uani 1 1 d . . . . .
H4 H 0.500001 0.596804 0.717852 0.075 Uiso 1 1 calc R U . . .
C5 C 0.5000(3) 0.68541(16) 0.5642(3) 0.0636(7) Uani 1 1 d . . . . .
H5A H 0.420731 0.700903 0.589679 0.076 Uiso 1 1 calc R U . . .
H5B H 0.544498 0.734404 0.548834 0.076 Uiso 1 1 calc R U . . .
C6 C 0.4961(2) 0.63916(13) 0.4228(3) 0.0518(5) Uani 1 1 d . . . . .
C7 C 0.58393(19) 0.59301(12) 0.3779(3) 0.0471(5) Uani 1 1 d . . . . .
C8 C 0.70020(19) 0.57324(13) 0.4458(3) 0.0481(5) Uani 1 1 d . . . . .
C9 C 0.7444(2) 0.64336(15) 0.5446(3) 0.0607(7) Uani 1 1 d . . . . .
H9A H 0.828685 0.644015 0.558513 0.073 Uiso 1 1 calc R U . . .
H9B H 0.715722 0.695963 0.516235 0.073 Uiso 1 1 calc R U . . .
C10 C 0.6821(3) 0.52533(16) 0.5891(3) 0.0626(6) Uani 1 1 d . . . . .
H10A H 0.609805 0.494727 0.591988 0.075 Uiso 1 1 calc R U . . .
H10B H 0.748573 0.492070 0.615789 0.075 Uiso 1 1 calc R U . . .
C11 C 0.78642(19) 0.54213(14) 0.3343(3) 0.0521(5) Uani 1 1 d . . . . .
C12 C 0.8219(3) 0.46338(17) 0.3294(4) 0.0697(7) Uani 1 1 d . . . . .
H12 H 0.792297 0.426486 0.395610 0.084 Uiso 1 1 calc R U . . .
C13 C 0.9032(3) 0.4384(2) 0.2240(4) 0.0885(10) Uani 1 1 d . . . . .
H13 H 0.928211 0.385209 0.221793 0.106 Uiso 1 1 calc R U . . .
C14 C 0.9453(3) 0.4916(3) 0.1256(4) 0.0833(9) Uani 1 1 d . . . . .
H14 H 0.997961 0.474412 0.055200 0.100 Uiso 1 1 calc R U . . .
C15 C 0.9108(2) 0.5702(2) 0.1295(4) 0.0782(9) Uani 1 1 d . . . . .
H15 H 0.940248 0.606548 0.062174 0.094 Uiso 1 1 calc R U . . .
C16 C 0.8328(2) 0.59530(18) 0.2325(3) 0.0666(7) Uani 1 1 d . . . . .
H16 H 0.810278 0.649029 0.234669 0.080 Uiso 1 1 calc R U . . .
C17 C 0.3891(2) 0.65116(14) 0.3328(3) 0.0522(5) Uani 1 1 d . U . . .
C18 C 0.2784(2) 0.63423(19) 0.3882(3) 0.0656(7) Uani 1 1 d . U . . .
H18 H 0.270731 0.613034 0.480874 0.079 Uiso 1 1 calc R U . . .
C19 C 0.1793(2) 0.6490(2) 0.3050(4) 0.0766(9) Uani 1 1 d . U . . .
H19 H 0.105495 0.637388 0.342130 0.092 Uiso 1 1 calc R U . . .
C20 C 0.1897(3) 0.68077(16) 0.1675(4) 0.0710(8) Uani 1 1 d . U . . .
H20 H 0.123092 0.691382 0.112741 0.085 Uiso 1 1 calc R U . . .
C21 C 0.2983(2) 0.69657(15) 0.1121(3) 0.0642(7) Uani 1 1 d . U . . .
H21 H 0.305432 0.717546 0.019195 0.077 Uiso 1 1 calc R U . . .
C22 C 0.3980(2) 0.68152(14) 0.1938(3) 0.0561(6) Uani 1 1 d . U . . .
H22 H 0.471600 0.691951 0.154692 0.067 Uiso 1 1 calc R U . . .

loop_
_atom_site_aniso_label
_atom_site_aniso_U_11
_atom_site_aniso_U_22
_atom_site_aniso_U_33
_atom_site_aniso_U_23
_atom_site_aniso_U_13
_atom_site_aniso_U_12
F1 0.0531(7) 0.0686(8) 0.0666(9) -0.0223(7) -0.0158(6) 0.0061(6)
O1 0.1195(19) 0.0812(14) 0.0655(12) -0.0189(11) 0.0009(12) 0.0049(13)
O2 0.125(2) 0.1086(17) 0.0624(13) -0.0203(12) -0.0340(14) 0.0122(15)
C1 0.097(2) 0.0671(17) 0.0553(15) -0.0051(13) -0.0071(15) -0.0083(15)
C2 0.125(3) 0.112(3) 0.0623(18) -0.0110(19) -0.037(2) 0.031(2)
C3 0.0753(16) 0.0598(14) 0.0565(14) 0.0003(12) -0.0198(13) 0.0066(12)
C4 0.0737(16) 0.0572(13) 0.0557(14) -0.0058(12) -0.0059(12) -0.0062(11)
C5 0.0667(16) 0.0631(15) 0.0609(14) -0.0127(12) -0.0154(11) 0.0093(11)
C6 0.0508(12) 0.0493(11) 0.0553(13) -0.0044(10) -0.0128(10) 0.0016(9)
C7 0.0490(11) 0.0412(10) 0.0512(12) -0.0019(9) -0.0126(10) -0.0032(8)
C8 0.0482(11) 0.0389(10) 0.0571(13) 0.0057(10) -0.0131(9) -0.0017(8)
C9 0.0560(14) 0.0507(12) 0.0755(17) -0.0029(13) -0.0241(12) -0.0051(10)
C10 0.0763(16) 0.0516(12) 0.0600(15) 0.0096(11) -0.0044(13) 0.0084(11)
C11 0.0436(11) 0.0534(12) 0.0593(13) 0.0075(11) -0.0133(10) 0.0009(9)
C12 0.0799(18) 0.0584(14) 0.0708(17) 0.0093(13) -0.0007(15) 0.0126(13)
C13 0.090(2) 0.081(2) 0.094(2) 0.0000(18) 0.0006(19) 0.0296(17)
C14 0.0568(15) 0.117(3) 0.0761(19) -0.0006(19) 0.0009(15) 0.0076(16)
C15 0.0546(14) 0.107(2) 0.0724(18) 0.0171(17) -0.0026(14) -0.0168(15)
C16 0.0569(14) 0.0676(16) 0.0752(18) 0.0169(14) -0.0073(13) -0.0072(12)
C17 0.0460(12) 0.0496(11) 0.0609(13) -0.0117(11) -0.0112(10) 0.0055(9)
C18 0.0546(14) 0.0816(17) 0.0608(14) -0.0150(14) -0.0033(12) 0.0053(12)
C19 0.0443(13) 0.091(2) 0.095(2) -0.0312(18) -0.0064(13) 0.0071(13)
C20 0.0612(15) 0.0641(15) 0.088(2) -0.0189(15) -0.0292(15) 0.0168(12)
C21 0.0687(16) 0.0479(12) 0.0759(17) -0.0031(12) -0.0269(13) 0.0065(11)
C22 0.0559(13) 0.0472(12) 0.0654(14) -0.0013(11) -0.0140(11) 0.0005(9)

loop_
_atom_type_symbol
_atom_type_description
_atom_type_scat_dispersion_real
_atom_type_scat_dispersion_imag
_atom_type_scat_source
C C 0.0181 0.0091 'International Tables Vol C Tables 4.2.6.8 and 6.1.1.4'
H H 0.0000 0.0000 'International Tables Vol C Tables 4.2.6.8 and 6.1.1.4'
F F 0.0727 0.0534 'International Tables Vol C Tables 4.2.6.8 and 6.1.1.4'
O O 0.0492 0.0322 'International Tables Vol C Tables 4.2.6.8 and 6.1.1.4'

loop_
_geom_angle_atom_site_label_1
_geom_angle_atom_site_label_2
_geom_angle_atom_site_label_3
_geom_angle
_geom_angle_site_symmetry_1
_geom_angle_site_symmetry_3
_geom_angle_publ_flag
C1 O2 C2 110.5(2) . . ?
O1 C1 O2 121.8(3) . . ?
O1 C1 C4 128.0(3) . . ?
O2 C1 C4 110.3(3) . . ?
O2 C2 H2A 110.6 . . ?
O2 C2 H2B 110.6 . . ?
O2 C2 C3 105.9(3) . . ?
H2A C2 H2B 108.7 . . ?
C3 C2 H2A 110.6 . . ?
C3 C2 H2B 110.6 . . ?
C2 C3 C4 102.0(3) . . ?
C2 C3 C9 120.0(3) . . ?
C2 C3 C10 118.8(3) . . ?
C4 C3 C9 113.3(2) . . ?
C10 C3 C4 115.7(2) . . ?
C10 C3 C9 87.6(2) . . ?
C1 C4 C3 103.0(2) . . ?
C1 C4 H4 108.2 . . ?
C1 C4 C5 111.4(2) . . ?
C3 C4 H4 108.2 . . ?
C5 C4 C3 117.6(2) . . ?
C5 C4 H4 108.2 . . ?
C4 C5 H5A 108.4 . . ?
C4 C5 H5B 108.4 . . ?
H5A C5 H5B 107.5 . . ?
C6 C5 C4 115.4(2) . . ?
C6 C5 H5A 108.4 . . ?
C6 C5 H5B 108.4 . . ?
C7 C6 C5 122.7(2) . . ?
C7 C6 C17 121.4(2) . . ?
C17 C6 C5 115.9(2) . . ?
F1 C7 C8 111.40(19) . . ?
C6 C7 F1 117.03(19) . . ?
C6 C7 C8 131.4(2) . . ?
C7 C8 C9 111.41(19) . . ?
C7 C8 C10 110.4(2) . . ?
C7 C8 C11 111.38(19) . . ?
C10 C8 C9 85.86(19) . . ?
C11 C8 C9 116.2(2) . . ?
C11 C8 C10 119.22(18) . . ?
C3 C9 C8 88.46(19) . . ?
C3 C9 H9A 113.9 . . ?
C3 C9 H9B 113.9 . . ?
C8 C9 H9A 113.9 . . ?
C8 C9 H9B 113.9 . . ?
H9A C9 H9B 111.1 . . ?
C3 C10 C8 89.02(19) . . ?
C3 C10 H10A 113.8 . . ?
C3 C10 H10B 113.8 . . ?
C8 C10 H10A 113.8 . . ?
C8 C10 H10B 113.8 . . ?
H10A C10 H10B 111.0 . . ?
C12 C11 C8 122.7(2) . . ?
C12 C11 C16 118.0(3) . . ?
C16 C11 C8 119.2(2) . . ?
C11 C12 H12 120.0 . . ?
C11 C12 C13 120.0(3) . . ?
C13 C12 H12 120.0 . . ?
C12 C13 H13 119.8 . . ?
C14 C13 C12 120.3(3) . . ?
C14 C13 H13 119.8 . . ?
C13 C14 H14 119.9 . . ?
C13 C14 C15 120.3(3) . . ?
C15 C14 H14 119.9 . . ?
C14 C15 H15 120.1 . . ?
C14 C15 C16 119.9(3) . . ?
C16 C15 H15 120.1 . . ?
C11 C16 H16 119.3 . . ?
C15 C16 C11 121.5(3) . . ?
C15 C16 H16 119.3 . . ?
C18 C17 C6 120.8(2) . . ?
C22 C17 C6 120.4(2) . . ?
C22 C17 C18 118.8(2) . . ?
C17 C18 H18 120.0 . . ?
C19 C18 C17 120.0(3) . . ?
C19 C18 H18 120.0 . . ?
C18 C19 H19 119.8 . . ?
C20 C19 C18 120.4(3) . . ?
C20 C19 H19 119.8 . . ?
C19 C20 H20 120.1 . . ?
C21 C20 C19 119.7(3) . . ?
C21 C20 H20 120.1 . . ?
C20 C21 H21 119.8 . . ?
C20 C21 C22 120.4(3) . . ?
C22 C21 H21 119.8 . . ?
C17 C22 C21 120.6(3) . . ?
C17 C22 H22 119.7 . . ?
C21 C22 H22 119.7 . . ?

loop_
_geom_bond_atom_site_label_1
_geom_bond_atom_site_label_2
_geom_bond_distance
_geom_bond_site_symmetry_2
_geom_bond_publ_flag
F1 C7 1.364(3) . ?
O1 C1 1.204(4) . ?
O2 C1 1.346(4) . ?
O2 C2 1.444(5) . ?
C1 C4 1.510(4) . ?
C2 H2A 0.9700 . ?
C2 H2B 0.9700 . ?
C2 C3 1.525(4) . ?
C3 C4 1.532(4) . ?
C3 C9 1.541(4) . ?
C3 C10 1.531(4) . ?
C4 H4 0.9800 . ?
C4 C5 1.515(4) . ?
C5 H5A 0.9700 . ?
C5 H5B 0.9700 . ?
C5 C6 1.515(3) . ?
C6 C7 1.329(3) . ?
C6 C17 1.491(3) . ?
C7 C8 1.504(3) . ?
C8 C9 1.564(3) . ?
C8 C10 1.559(4) . ?
C8 C11 1.515(4) . ?
C9 H9A 0.9700 . ?
C9 H9B 0.9700 . ?
C10 H10A 0.9700 . ?
C10 H10B 0.9700 . ?
C11 C12 1.371(4) . ?
C11 C16 1.395(4) . ?
C12 H12 0.9300 . ?
C12 C13 1.407(5) . ?
C13 H13 0.9300 . ?
C13 C14 1.355(5) . ?
C14 H14 0.9300 . ?
C14 C15 1.366(5) . ?
C15 H15 0.9300 . ?
C15 C16 1.368(5) . ?
C16 H16 0.9300 . ?
C17 C18 1.391(4) . ?
C17 C22 1.383(4) . ?
C18 H18 0.9300 . ?
C18 C19 1.388(4) . ?
C19 H19 0.9300 . ?
C19 C20 1.380(5) . ?
C20 H20 0.9300 . ?
C20 C21 1.365(4) . ?
C21 H21 0.9300 . ?
C21 C22 1.388(3) . ?
C22 H22 0.9300 . ?

loop_
_geom_torsion_atom_site_label_1
_geom_torsion_atom_site_label_2
_geom_torsion_atom_site_label_3
_geom_torsion_atom_site_label_4
_geom_torsion
_geom_torsion_site_symmetry_1
_geom_torsion_site_symmetry_2
_geom_torsion_site_symmetry_3
_geom_torsion_site_symmetry_4
_geom_torsion_publ_flag
F1 C7 C8 C9 155.7(2) . . . . ?
F1 C7 C8 C10 -110.6(2) . . . . ?
F1 C7 C8 C11 24.2(3) . . . . ?
O1 C1 C4 C3 161.5(3) . . . . ?
O1 C1 C4 C5 34.7(5) . . . . ?
O2 C1 C4 C3 -17.9(3) . . . . ?
O2 C1 C4 C5 -144.7(3) . . . . ?
O2 C2 C3 C4 -27.5(4) . . . . ?
O2 C2 C3 C9 98.7(4) . . . . ?
O2 C2 C3 C10 -156.0(3) . . . . ?
C1 O2 C2 C3 17.7(5) . . . . ?
C1 C4 C5 C6 172.6(2) . . . . ?
C2 O2 C1 O1 -179.2(4) . . . . ?
C2 O2 C1 C4 0.3(4) . . . . ?
C2 C3 C4 C1 26.7(3) . . . . ?
C2 C3 C4 C5 149.5(3) . . . . ?
C2 C3 C9 C8 144.8(3) . . . . ?
C2 C3 C10 C8 -145.9(3) . . . . ?
C3 C4 C5 C6 54.2(3) . . . . ?
C4 C3 C9 C8 -94.4(2) . . . . ?
C4 C3 C10 C8 92.2(3) . . . . ?
C4 C5 C6 C7 -40.9(4) . . . . ?
C4 C5 C6 C17 141.7(2) . . . . ?
C5 C6 C7 F1 176.2(2) . . . . ?
C5 C6 C7 C8 1.1(4) . . . . ?
C5 C6 C17 C18 -58.0(3) . . . . ?
C5 C6 C17 C22 120.2(3) . . . . ?
C6 C7 C8 C9 -29.0(4) . . . . ?
C6 C7 C8 C10 64.6(3) . . . . ?
C6 C7 C8 C11 -160.5(2) . . . . ?
C6 C17 C18 C19 177.3(2) . . . . ?
C6 C17 C22 C21 -176.8(2) . . . . ?
C7 C6 C17 C18 124.6(3) . . . . ?
C7 C6 C17 C22 -57.2(3) . . . . ?
C7 C8 C9 C3 88.2(2) . . . . ?
C7 C8 C10 C3 -89.0(2) . . . . ?
C7 C8 C11 C12 -109.3(3) . . . . ?
C7 C8 C11 C16 71.2(3) . . . . ?
C8 C11 C12 C13 -179.4(3) . . . . ?
C8 C11 C16 C15 -179.9(2) . . . . ?
C9 C3 C4 C1 -103.7(3) . . . . ?
C9 C3 C4 C5 19.1(3) . . . . ?
C9 C3 C10 C8 -22.65(18) . . . . ?
C9 C8 C10 C3 22.33(19) . . . . ?
C9 C8 C11 C12 121.7(3) . . . . ?
C9 C8 C11 C16 -57.9(3) . . . . ?
C10 C3 C4 C1 157.2(2) . . . . ?
C10 C3 C4 C5 -80.0(3) . . . . ?
C10 C3 C9 C8 22.57(19) . . . . ?
C10 C8 C9 C3 -22.19(19) . . . . ?
C10 C8 C11 C12 21.2(3) . . . . ?
C10 C8 C11 C16 -158.4(2) . . . . ?
C11 C8 C9 C3 -142.8(2) . . . . ?
C11 C8 C10 C3 140.1(2) . . . . ?
C11 C12 C13 C14 -1.1(5) . . . . ?
C12 C11 C16 C15 0.5(4) . . . . ?
C12 C13 C14 C15 1.2(6) . . . . ?
C13 C14 C15 C16 -0.4(5) . . . . ?
C14 C15 C16 C11 -0.5(5) . . . . ?
C16 C11 C12 C13 0.2(4) . . . . ?
C17 C6 C7 F1 -6.6(3) . . . . ?
C17 C6 C7 C8 178.4(2) . . . . ?
C17 C18 C19 C20 -0.3(4) . . . . ?
C18 C17 C22 C21 1.5(3) . . . . ?
C18 C19 C20 C21 1.1(4) . . . . ?
C19 C20 C21 C22 -0.6(4) . . . . ?
C20 C21 C22 C17 -0.7(4) . . . . ?
C22 C17 C18 C19 -1.0(4) . . . . ?
